data_7234741
loop_
_publ_author_name
'Chen, Jinyao'
'Zhu, Wenming'
'Ji, Weijie'
'Zhu, Bin'
'Guo, Chunyang'
'Qi, Ming-Hui'
'Ren, Guo-Bin'

_publ_section_title
;
 Crystal Structure and Physical Stability of Ginsenoside Compound-K
 Solvates
;
_journal_name_full CrystEngComm
_journal_paper_doi 10.1039/C9CE00965E
_journal_year 2019
_chemical_absolute_configuration ad
_chemical_formula_moiety 'C36 H62 O8, 2(C H4 O), H2 O'
_chemical_formula_sum 'C38 H71 O11'
_chemical_formula_weight 703.94
_space_group_crystal_system monoclinic
_space_group_IT_number 4
_space_group_name_Hall 'P 2yb'
_space_group_name_H-M_alt 'P 1 21 1'
_symmetry_space_group_name_Hall 'P 2yb'
_symmetry_space_group_name_H-M 'P 1 21 1'
_atom_sites_solution_hydrogens mixed
_audit_creation_date 2019-08-12
_audit_creation_method
;
Olex2 1.2
(compiled 2018.05.29 svn.r3508 for OlexSys, GUI svn.r5506)
;
_audit_update_record
;
2019-08-12 deposited with the CCDC.    2019-10-21 downloaded from the CCDC.
;
_cell_angle_alpha 90
_cell_angle_beta 96.646(3)
_cell_angle_gamma 90
_cell_formula_units_Z 2
_cell_length_a 11.4907(6)
_cell_length_b 12.3599(6)
_cell_length_c 14.0787(8)
_cell_measurement_reflns_used 9132
_cell_measurement_temperature 170.0
_cell_measurement_theta_max 66.59
_cell_measurement_theta_min 3.58
_cell_volume 1986.08(18)
_computing_cell_refinement 'SAINT V8.38A (?, 2016)'
_computing_data_reduction 'SAINT V8.38A (?, 2016)'
_computing_molecular_graphics 'Olex2 (Dolomanov et al., 2009)'
_computing_publication_material 'Olex2 (Dolomanov et al., 2009)'
_computing_structure_refinement 'ShelXL (Sheldrick, 2015)'
_diffrn_ambient_temperature 170.0
_diffrn_measured_fraction_theta_full 0.997
_diffrn_measured_fraction_theta_max 0.997
_diffrn_measurement_device_type 'Bruker APEX-II CCD'
_diffrn_measurement_method '\f and \w scans'
_diffrn_radiation_type CuK\a
_diffrn_radiation_wavelength 1.54178
_diffrn_reflns_av_R_equivalents 0.0583
_diffrn_reflns_av_unetI/netI 0.0433
_diffrn_reflns_Laue_measured_fraction_full 0.997
_diffrn_reflns_Laue_measured_fraction_max 0.997
_diffrn_reflns_limit_h_max 13
_diffrn_reflns_limit_h_min -13
_diffrn_reflns_limit_k_max 14
_diffrn_reflns_limit_k_min -14
_diffrn_reflns_limit_l_max 16
_diffrn_reflns_limit_l_min -16
_diffrn_reflns_number 28599
_diffrn_reflns_point_group_measured_fraction_full 0.991
_diffrn_reflns_point_group_measured_fraction_max 0.991
_diffrn_reflns_theta_full 66.916
_diffrn_reflns_theta_max 66.916
_diffrn_reflns_theta_min 3.873
_diffrn_standards_number 0
_exptl_absorpt_coefficient_mu 0.685
_exptl_absorpt_correction_T_max 0.7528
_exptl_absorpt_correction_T_min 0.5877
_exptl_absorpt_correction_type multi-scan
_exptl_absorpt_process_details
;
SADABS-2016/2 (Bruker,2016/2) was used for absorption correction.
wR2(int) was 0.1202 before and 0.0784 after correction.
The Ratio of minimum to maximum transmission is 0.7807.
The \l/2 correction factor is Not present.
;
_exptl_crystal_density_diffrn 1.177
_exptl_crystal_description block
_exptl_crystal_F_000 774
_exptl_crystal_size_max 0.36
_exptl_crystal_size_mid 0.25
_exptl_crystal_size_min 0.25
_refine_diff_density_max 0.161
_refine_diff_density_min -0.139
_refine_diff_density_rms 0.029
_refine_ls_abs_structure_details
;
 Flack x determined using 2777 quotients [(I+)-(I-)]/[(I+)+(I-)]
 (Parsons, Flack and Wagner, Acta Cryst. B69 (2013) 249-259).
;
_refine_ls_abs_structure_Flack 0.08(9)
_refine_ls_extinction_coef 0.0123(5)
_refine_ls_extinction_expression Fc^*^=kFc[1+0.001xFc^2^\l^3^/sin(2\q)]^-1/4^
_refine_ls_extinction_method 'SHELXL-2014/7 (Sheldrick 2014'
_refine_ls_goodness_of_fit_ref 1.047
_refine_ls_hydrogen_treatment mixed
_refine_ls_matrix_type full
_refine_ls_number_parameters 502
_refine_ls_number_reflns 7011
_refine_ls_number_restraints 32
_refine_ls_restrained_S_all 1.048
_refine_ls_R_factor_all 0.0385
_refine_ls_R_factor_gt 0.0351
_refine_ls_shift/su_max 0.000
_refine_ls_shift/su_mean 0.000
_refine_ls_structure_factor_coef Fsqd
_refine_ls_weighting_details 'w=1/[\s^2^(Fo^2^)+(0.0264P)^2^+0.3523P] where P=(Fo^2^+2Fc^2^)/3'
_refine_ls_weighting_scheme calc
_refine_ls_wR_factor_gt 0.0783
_refine_ls_wR_factor_ref 0.0808
_reflns_Friedel_coverage 0.893
_reflns_Friedel_fraction_full 0.985
_reflns_Friedel_fraction_max 0.985
_reflns_number_gt 6560
_reflns_number_total 7011
_reflns_threshold_expression 'I > 2\s(I)'
_cod_data_source_file c9ce00965e2.cif
_cod_data_source_block sc208_183_25_4_0m_a
_cod_database_code 7234741
_shelx_shelxl_version_number 2014/7
_shelx_space_group_comment
;
The symmetry employed for this shelxl refinement is uniquely defined
by the following loop, which should always be used as a source of
symmetry information in preference to the above space-group names.
They are only intended as comments.
;
_shelx_estimated_absorpt_t_max 0.847
_shelx_estimated_absorpt_t_min 0.790
_olex2_refinement_description
;
1. Fixed Uiso
 At 1.2 times of:
  All C(H) groups, All C(H,H) groups
 At 1.5 times of:
  All C(H,H,H) groups, All O(H) groups, All O(H,H) groups
2. Restrained distances
 O10-C38 \\sim O10-C38A
 with sigma of 0.02
 C25-C26 \\sim C25-C26A \\sim C25-C27 \\sim C25-C27A
 with sigma of 0.02
 C24-C26 \\sim C24-C26A \\sim C24-C27 \\sim C24-C27A
 with sigma of 0.02
3. Rigid bond restraints
 C26, C27, C38, C26A, C27A, C38A
 with sigma for 1-2 distances of 0.01 and sigma for 1-3 distances of 0.01
4. Uiso/Uaniso restraints and constraints
C26 \\sim C27 \\sim C38 \\sim C26A \\sim C27A \\sim C38A: within 2A with sigma
of 0.01 and sigma for terminal atoms of 0.02
5. Others
 Sof(C26A)=Sof(H26D)=Sof(H26E)=Sof(H26F)=Sof(C27A)=Sof(H27D)=Sof(H27E)=
 Sof(H27F)=Sof(C38A)=Sof(H38D)=Sof(H38E)=Sof(H38F)=Sof(H10A)=1-FVAR(1)
 Sof(C26)=Sof(H26A)=Sof(H26B)=Sof(H26C)=Sof(C27)=Sof(H27A)=Sof(H27B)=Sof(H27C)=
 Sof(C38)=Sof(H38A)=Sof(H38B)=Sof(H38C)=Sof(H10)=FVAR(1)
6.a Ternary CH refined with riding coordinates:
 C3(H3), C5(H5A), C9(H9), C12(H12), C13(H13), C17(H17), C31(H31), C32(H32),
 C33(H33), C34(H34), C35(H35)
6.b Secondary CH2 refined with riding coordinates:
 C1(H1A,H1B), C2(H2A,H2B), C6(H6A,H6B), C7(H7A,H7B), C11(H11A,H11B), C15(H15A,
 H15B), C16(H16A,H16B), C22(H22A,H22B), C23(H23A,H23B), C36(H36A,H36B)
6.c Aromatic/amide H refined with riding coordinates:
 C24(H24)
6.d Tetrahedral OH refined with riding coordinates:
 O10(H10), O10(H10A)
6.e Idealised Me refined as rotating group:
 C26(H26A,H26B,H26C), C27(H27A,H27B,H27C), C38(H38A,H38B,H38C), C26A(H26D,H26E,
 H26F), C27A(H27D,H27E,H27F), C38A(H38D,H38E,H38F), C18(H18A,H18B,H18C),
 C19(H19A,H19B,H19C), C21(H21A,H21B,H21C), C28(H28A,H28B,H28C), C29(H29A,H29B,
 H29C), C30(H30A,H30B,H30C), C37(H37A,H37B,H37C)
6.f Idealised tetrahedral OH refined as rotating group:
 O5(H5), O6(H6), O8(H8), O9(H9A)
6.g Idealised tetrahedral OH refined as rotating group with stretchable bonds:
 O1(H1), O2(H2), O4(H4)
;
_olex2_submission_special_instructions 'No special instructions were received'

loop_
_space_group_symop_operation_xyz
'x, y, z'
'-x, y+1/2, -z'

loop_
_atom_site_label
_atom_site_type_symbol
_atom_site_fract_x
_atom_site_fract_y
_atom_site_fract_z
_atom_site_U_iso_or_equiv
_atom_site_adp_type
_atom_site_occupancy
_atom_site_site_symmetry_order
_atom_site_calc_flag
_atom_site_refinement_flags_posn
_atom_site_refinement_flags_adp
_atom_site_refinement_flags_occupancy
_atom_site_disorder_assembly
_atom_site_disorder_group
C26 C 0.140(2) -0.603(4) 0.074(3) 0.098(9) Uani 0.47(5) 1 d D U P A 1
H26A H 0.2075 -0.5666 0.0507 0.147 Uiso 0.47(5) 1 calc GR . P A 1
H26B H 0.1681 -0.6523 0.1260 0.147 Uiso 0.47(5) 1 calc GR . P A 1
H26C H 0.0884 -0.5485 0.0973 0.147 Uiso 0.47(5) 1 calc GR . P A 1
C27 C 0.132(2) -0.774(3) -0.032(3) 0.118(8) Uani 0.47(5) 1 d D U P A 1
H27A H 0.0961 -0.7995 -0.0943 0.177 Uiso 0.47(5) 1 calc GR . P A 1
H27B H 0.1213 -0.8277 0.0171 0.177 Uiso 0.47(5) 1 calc GR . P A 1
H27C H 0.2160 -0.7616 -0.0344 0.177 Uiso 0.47(5) 1 calc GR . P A 1
C38 C -0.042(4) -0.349(4) -0.245(2) 0.093(8) Uani 0.47(5) 1 d D U P A 1
H38A H 0.0426 -0.3601 -0.2373 0.139 Uiso 0.47(5) 1 calc GR . P A 1
H38B H -0.0757 -0.3833 -0.1910 0.139 Uiso 0.47(5) 1 calc GR . P A 1
H38C H -0.0596 -0.2714 -0.2452 0.139 Uiso 0.47(5) 1 calc GR . P A 1
C26A C 0.1468(14) -0.588(3) 0.055(2) 0.081(6) Uani 0.53(5) 1 d D U P A 2
H26D H 0.1962 -0.5460 0.0161 0.122 Uiso 0.53(5) 1 calc GR . P A 2
H26E H 0.1965 -0.6272 0.1047 0.122 Uiso 0.53(5) 1 calc GR . P A 2
H26F H 0.0955 -0.5381 0.0853 0.122 Uiso 0.53(5) 1 calc GR . P A 2
C27A C 0.1473(12) -0.7395(18) -0.0626(15) 0.076(5) Uani 0.53(5) 1 d D U P A 2
H27D H 0.0973 -0.7737 -0.1153 0.114 Uiso 0.53(5) 1 calc GR . P A 2
H27E H 0.1841 -0.7955 -0.0199 0.114 Uiso 0.53(5) 1 calc GR . P A 2
H27F H 0.2082 -0.6967 -0.0884 0.114 Uiso 0.53(5) 1 calc GR . P A 2
C38A C -0.052(4) -0.359(3) -0.2373(19) 0.093(7) Uani 0.53(5) 1 d D U P A 2
H38D H 0.0219 -0.3198 -0.2381 0.140 Uiso 0.53(5) 1 calc GR . P A 2
H38E H -0.0406 -0.4206 -0.1938 0.140 Uiso 0.53(5) 1 calc GR . P A 2
H38F H -0.1109 -0.3099 -0.2153 0.140 Uiso 0.53(5) 1 calc GR . P A 2
O1 O -0.73898(19) 0.11204(16) -0.37306(17) 0.0427(5) Uani 1 1 d . . . . .
H1 H -0.801(4) 0.1190(4) -0.406(3) 0.064 Uiso 1 1 calc GR . . . .
C1 C -0.5533(2) -0.1376(2) -0.37024(19) 0.0308(6) Uani 1 1 d . . . . .
H1A H -0.4732 -0.1457 -0.3887 0.037 Uiso 1 1 calc R . . . .
H1B H -0.6056 -0.1861 -0.4116 0.037 Uiso 1 1 calc R . . . .
O2 O -0.30416(17) -0.48295(16) -0.33841(16) 0.0383(5) Uani 1 1 d . . . . .
H2 H -0.2916(16) -0.550(4) -0.336(3) 0.057 Uiso 1 1 calc GR . . . .
C2 C -0.5930(2) -0.0219(2) -0.3881(2) 0.0347(6) Uani 1 1 d . . . . .
H2A H -0.5361 0.0273 -0.3518 0.042 Uiso 1 1 calc R . . . .
H2B H -0.5934 -0.0052 -0.4569 0.042 Uiso 1 1 calc R . . . .
C3 C -0.7136(2) -0.0007(2) -0.3593(2) 0.0339(6) Uani 1 1 d . . . . .
H3 H -0.7718 -0.0429 -0.4028 0.041 Uiso 1 1 calc R . . . .
O3 O -0.29552(15) -0.69610(14) -0.30241(12) 0.0272(4) Uani 1 1 d . . . . .
O4 O -0.33610(17) -0.85650(16) -0.44441(15) 0.0376(5) Uani 1 1 d . . . . .
H4 H -0.398(3) -0.8233(17) -0.441(3) 0.056 Uiso 1 1 calc GR . . . .
C4 C -0.7266(2) -0.0335(2) -0.2550(2) 0.0336(6) Uani 1 1 d . . . . .
O5 O -0.17098(18) -0.85309(17) -0.57919(14) 0.0378(5) Uani 1 1 d . . . . .
H5 H -0.1520 -0.9163 -0.5930 0.057 Uiso 1 1 calc GR . . . .
C5 C -0.6779(2) -0.1505(2) -0.23819(18) 0.0290(5) Uani 1 1 d . . . . .
H5A H -0.7313 -0.1970 -0.2820 0.035 Uiso 1 1 calc R . . . .
O6 O 0.06794(16) -0.81987(18) -0.48946(15) 0.0385(5) Uani 1 1 d . . . . .
H6 H 0.0587 -0.8356 -0.5479 0.058 Uiso 1 1 calc GR . . . .
C6 C -0.6883(3) -0.1946(2) -0.1381(2) 0.0374(7) Uani 1 1 d . . . . .
H6A H -0.6285 -0.1599 -0.0916 0.045 Uiso 1 1 calc R . . . .
H6B H -0.7665 -0.1764 -0.1195 0.045 Uiso 1 1 calc R . . . .
C7 C -0.6715(3) -0.3169(2) -0.1348(2) 0.0376(7) Uani 1 1 d . . . . .
H7A H -0.7357 -0.3511 -0.1773 0.045 Uiso 1 1 calc R . . . .
H7B H -0.6773 -0.3424 -0.0689 0.045 Uiso 1 1 calc R . . . .
H11C H -0.622(4) -0.789(4) -0.418(3) 0.073(14) Uiso 1 1 d . . . . .
O7 O -0.10631(15) -0.68101(14) -0.32887(13) 0.0290(4) Uani 1 1 d . . . . .
O8 O 0.06231(18) -0.54832(17) -0.39431(16) 0.0424(5) Uani 1 1 d . . . . .
H8 H 0.0044 -0.5197 -0.3728 0.064 Uiso 1 1 calc GR . . . .
C8 C -0.5538(2) -0.3544(2) -0.16524(18) 0.0281(6) Uani 1 1 d . . . . .
C9 C -0.5368(2) -0.2990(2) -0.26203(17) 0.0244(5) Uani 1 1 d . . . . .
H9 H -0.6019 -0.3279 -0.3084 0.029 Uiso 1 1 calc R . . . .
O9 O -0.3124(2) -1.07764(19) -0.49021(18) 0.0529(6) Uani 1 1 d . . . . .
H9A H -0.3272 -1.0119 -0.4826 0.079 Uiso 1 1 calc GR . . . .
C10 C -0.5530(2) -0.1732(2) -0.26623(18) 0.0265(5) Uani 1 1 d . . . . .
O10 O -0.0918(2) -0.3955(2) -0.33042(17) 0.0491(6) Uani 1 1 d D . . . .
H10 H -0.1584 -0.4203 -0.3235 0.074 Uiso 0.47(5) 1 calc R . P A 1
H10A H -0.1589 -0.4227 -0.3310 0.074 Uiso 0.53(5) 1 calc R . P A 2
C11 C -0.4243(2) -0.3388(2) -0.30019(19) 0.0275(5) Uani 1 1 d . . . . .
H11A H -0.4194 -0.3059 -0.3637 0.033 Uiso 1 1 calc R . . . .
H11B H -0.3559 -0.3135 -0.2567 0.033 Uiso 1 1 calc R . . . .
H11D H -0.582(4) -0.702(4) -0.450(3) 0.069(14) Uiso 1 1 d . . . . .
O11 O -0.55415(19) -0.7595(2) -0.43160(17) 0.0448(5) Uani 1 1 d . . . . .
C12 C -0.4175(2) -0.4611(2) -0.30942(18) 0.0261(5) Uani 1 1 d . . . . .
H12 H -0.4794 -0.4862 -0.3605 0.031 Uiso 1 1 calc R . . . .
C15 C -0.5550(3) -0.5506(2) -0.0928(2) 0.0373(7) Uani 1 1 d . . . . .
H15A H -0.6359 -0.5592 -0.0762 0.045 Uiso 1 1 calc R . . . .
H15B H -0.5059 -0.5183 -0.0375 0.045 Uiso 1 1 calc R . . . .
C14 C -0.5535(2) -0.4796(2) -0.18198(18) 0.0266(5) Uani 1 1 d . . . . .
C13 C -0.4356(2) -0.5157(2) -0.21562(17) 0.0237(5) Uani 1 1 d . . . . .
H13 H -0.3716 -0.4900 -0.1666 0.028 Uiso 1 1 calc R . . . .
C16 C -0.5048(2) -0.6600(2) -0.11983(19) 0.0321(6) Uani 1 1 d . . . . .
H16A H -0.5688 -0.7130 -0.1350 0.039 Uiso 1 1 calc R . . . .
H16B H -0.4502 -0.6885 -0.0661 0.039 Uiso 1 1 calc R . . . .
C17 C -0.4390(2) -0.6405(2) -0.20893(18) 0.0262(5) Uani 1 1 d . . . . .
H17 H -0.4906 -0.6674 -0.2661 0.031 Uiso 1 1 calc R . . . .
C18 C -0.6575(2) -0.5169(2) -0.2534(2) 0.0353(6) Uani 1 1 d . . . . .
H18A H -0.6567 -0.4775 -0.3137 0.053 Uiso 1 1 calc GR . . . .
H18B H -0.7310 -0.5022 -0.2268 0.053 Uiso 1 1 calc GR . . . .
H18C H -0.6508 -0.5947 -0.2650 0.053 Uiso 1 1 calc GR . . . .
C19 C -0.4563(3) -0.3233(2) -0.08555(19) 0.0369(6) Uani 1 1 d . . . . .
H19A H -0.3797 -0.3384 -0.1068 0.055 Uiso 1 1 calc GR . . . .
H19B H -0.4651 -0.3657 -0.0280 0.055 Uiso 1 1 calc GR . . . .
H19C H -0.4621 -0.2460 -0.0711 0.055 Uiso 1 1 calc GR . . . .
C20 C -0.3230(2) -0.7039(2) -0.20357(18) 0.0274(5) Uani 1 1 d . . . . .
C21 C -0.3462(2) -0.8225(2) -0.1835(2) 0.0352(6) Uani 1 1 d . . . . .
H21A H -0.4108 -0.8488 -0.2291 0.053 Uiso 1 1 calc GR . . . .
H21B H -0.3670 -0.8300 -0.1182 0.053 Uiso 1 1 calc GR . . . .
H21C H -0.2755 -0.8649 -0.1901 0.053 Uiso 1 1 calc GR . . . .
C22 C -0.2270(2) -0.6524(2) -0.13404(19) 0.0319(6) Uani 1 1 d . . . . .
H22A H -0.2641 -0.6253 -0.0786 0.038 Uiso 1 1 calc R . . . .
H22B H -0.1972 -0.5886 -0.1661 0.038 Uiso 1 1 calc R . . . .
C23 C -0.1213(3) -0.7209(3) -0.0951(2) 0.0445(7) Uani 1 1 d . . . . .
H23A H -0.1482 -0.7848 -0.0612 0.053 Uiso 1 1 calc R . . . .
H23B H -0.0803 -0.7470 -0.1488 0.053 Uiso 1 1 calc R . . . .
C24 C -0.0386(3) -0.6555(3) -0.0278(2) 0.0526(9) Uani 1 1 d D . . . .
H24 H -0.0733 -0.5984 0.0042 0.063 Uiso 1 1 calc R . . . .
C25 C 0.0737(3) -0.6663(4) -0.0072(3) 0.0652(11) Uani 1 1 d D . . . .
C28 C -0.6695(3) 0.0505(3) -0.1852(2) 0.0432(7) Uani 1 1 d . . . . .
H28A H -0.5867 0.0582 -0.1944 0.065 Uiso 1 1 calc GR . . . .
H28B H -0.6759 0.0270 -0.1195 0.065 Uiso 1 1 calc GR . . . .
H28C H -0.7093 0.1202 -0.1968 0.065 Uiso 1 1 calc GR . . . .
C29 C -0.8588(3) -0.0347(3) -0.2458(3) 0.0482(8) Uani 1 1 d . . . . .
H29A H -0.8940 0.0335 -0.2702 0.072 Uiso 1 1 calc GR . . . .
H29B H -0.8708 -0.0432 -0.1784 0.072 Uiso 1 1 calc GR . . . .
H29C H -0.8957 -0.0952 -0.2829 0.072 Uiso 1 1 calc GR . . . .
C30 C -0.4533(2) -0.1121(2) -0.2068(2) 0.0337(6) Uani 1 1 d . . . . .
H30A H -0.3803 -0.1532 -0.2061 0.051 Uiso 1 1 calc GR . . . .
H30B H -0.4724 -0.1034 -0.1411 0.051 Uiso 1 1 calc GR . . . .
H30C H -0.4436 -0.0407 -0.2351 0.051 Uiso 1 1 calc GR . . . .
C31 C -0.2034(2) -0.7526(2) -0.33458(18) 0.0266(5) Uani 1 1 d . . . . .
H31 H -0.1842 -0.8187 -0.2948 0.032 Uiso 1 1 calc R . . . .
C32 C -0.2419(2) -0.7828(2) -0.43777(19) 0.0276(5) Uani 1 1 d . . . . .
H32 H -0.2666 -0.7160 -0.4748 0.033 Uiso 1 1 calc R . . . .
C33 C -0.1398(2) -0.8349(2) -0.48037(18) 0.0286(5) Uani 1 1 d . . . . .
H33 H -0.1213 -0.9058 -0.4480 0.034 Uiso 1 1 calc R . . . .
C34 C -0.0323(2) -0.7629(2) -0.46548(19) 0.0291(6) Uani 1 1 d . . . . .
H34 H -0.0451 -0.6971 -0.5067 0.035 Uiso 1 1 calc R . . . .
C35 C -0.0055(2) -0.7292(2) -0.36228(19) 0.0291(6) Uani 1 1 d . . . . .
H35 H 0.0170 -0.7948 -0.3228 0.035 Uiso 1 1 calc R . . . .
C36 C 0.0913(2) -0.6461(2) -0.3448(2) 0.0367(6) Uani 1 1 d . . . . .
H36A H 0.1064 -0.6310 -0.2754 0.044 Uiso 1 1 calc R . . . .
H36B H 0.1641 -0.6759 -0.3658 0.044 Uiso 1 1 calc R . . . .
C37 C -0.2294(3) -1.1127(3) -0.4154(3) 0.0594(10) Uani 1 1 d . . . . .
H37A H -0.2361 -1.1912 -0.4077 0.089 Uiso 1 1 calc GR . . . .
H37B H -0.2438 -1.0766 -0.3559 0.089 Uiso 1 1 calc GR . . . .
H37C H -0.1505 -1.0948 -0.4304 0.089 Uiso 1 1 calc GR . . . .

loop_
_atom_site_aniso_label
_atom_site_aniso_U_11
_atom_site_aniso_U_22
_atom_site_aniso_U_33
_atom_site_aniso_U_23
_atom_site_aniso_U_13
_atom_site_aniso_U_12
C26 0.066(11) 0.155(14) 0.070(14) -0.004(11) -0.005(9) -0.037(9)
C27 0.058(9) 0.169(18) 0.125(17) -0.003(13) 0.003(9) 0.053(11)
C38 0.099(14) 0.103(13) 0.081(12) -0.035(11) 0.027(10) -0.014(13)
C26A 0.027(5) 0.153(14) 0.061(10) -0.021(11) -0.004(5) -0.004(7)
C27A 0.034(5) 0.101(10) 0.090(9) -0.007(7) -0.003(5) 0.015(5)
C38A 0.080(10) 0.127(14) 0.071(10) -0.013(9) 0.003(9) -0.032(9)
O1 0.0382(11) 0.0315(11) 0.0570(14) 0.0090(10) -0.0008(9) 0.0058(9)
C1 0.0362(13) 0.0278(14) 0.0295(13) -0.0002(11) 0.0083(11) 0.0018(11)
O2 0.0391(11) 0.0254(10) 0.0557(13) 0.0082(9) 0.0281(9) 0.0075(8)
C2 0.0389(15) 0.0308(15) 0.0350(15) 0.0052(12) 0.0066(11) 0.0028(12)
C3 0.0340(14) 0.0258(14) 0.0406(16) 0.0031(11) -0.0011(12) 0.0028(11)
O3 0.0292(9) 0.0239(9) 0.0292(9) 0.0012(7) 0.0069(7) 0.0042(7)
O4 0.0249(9) 0.0313(10) 0.0566(13) -0.0099(9) 0.0049(9) -0.0013(8)
C4 0.0284(13) 0.0309(14) 0.0418(16) 0.0005(12) 0.0059(11) 0.0072(11)
O5 0.0373(10) 0.0404(12) 0.0343(10) -0.0111(8) -0.0016(8) 0.0074(9)
C5 0.0278(12) 0.0299(14) 0.0294(13) -0.0005(11) 0.0039(10) 0.0034(11)
O6 0.0253(9) 0.0460(12) 0.0447(11) -0.0084(10) 0.0062(8) 0.0080(8)
C6 0.0404(15) 0.0384(16) 0.0361(15) 0.0027(12) 0.0161(12) 0.0136(12)
C7 0.0400(15) 0.0398(17) 0.0364(15) 0.0085(12) 0.0189(12) 0.0107(13)
O7 0.0267(9) 0.0250(9) 0.0358(10) -0.0044(7) 0.0052(7) -0.0021(7)
O8 0.0389(11) 0.0304(11) 0.0605(14) 0.0005(10) 0.0163(10) -0.0059(9)
C8 0.0290(13) 0.0304(14) 0.0259(13) 0.0005(10) 0.0079(10) 0.0049(10)
C9 0.0247(12) 0.0242(13) 0.0247(12) -0.0018(10) 0.0050(9) -0.0003(10)
O9 0.0583(14) 0.0357(12) 0.0667(16) -0.0101(11) 0.0162(12) -0.0069(10)
C10 0.0251(12) 0.0264(14) 0.0283(13) -0.0022(10) 0.0040(10) 0.0014(10)
O10 0.0444(12) 0.0503(13) 0.0555(14) 0.0004(11) 0.0179(10) -0.0065(10)
C11 0.0287(12) 0.0224(13) 0.0331(13) 0.0036(10) 0.0109(10) 0.0018(10)
O11 0.0350(12) 0.0375(13) 0.0624(14) 0.0109(11) 0.0079(10) 0.0029(10)
C12 0.0275(12) 0.0249(13) 0.0276(13) 0.0001(10) 0.0104(10) 0.0017(10)
C15 0.0429(16) 0.0363(16) 0.0360(15) 0.0076(12) 0.0184(12) 0.0039(12)
C14 0.0258(12) 0.0286(14) 0.0267(13) 0.0032(10) 0.0080(10) 0.0010(10)
C13 0.0232(12) 0.0242(13) 0.0236(12) 0.0016(10) 0.0016(9) -0.0001(9)
C16 0.0325(13) 0.0337(15) 0.0321(14) 0.0077(11) 0.0118(11) 0.0007(11)
C17 0.0260(12) 0.0263(13) 0.0265(13) 0.0033(10) 0.0046(10) -0.0019(10)
C18 0.0254(13) 0.0310(15) 0.0496(17) 0.0029(12) 0.0045(11) -0.0016(11)
C19 0.0465(16) 0.0345(16) 0.0280(14) -0.0042(12) -0.0034(12) 0.0079(13)
C20 0.0295(13) 0.0264(13) 0.0269(13) 0.0035(10) 0.0063(10) -0.0001(10)
C21 0.0376(14) 0.0267(14) 0.0423(16) 0.0087(12) 0.0090(12) 0.0024(12)
C22 0.0310(13) 0.0343(15) 0.0307(14) 0.0006(11) 0.0043(10) 0.0042(11)
C23 0.0374(15) 0.053(2) 0.0415(17) 0.0014(14) -0.0023(13) 0.0107(14)
C24 0.0375(16) 0.078(3) 0.0414(17) -0.0065(17) 0.0004(13) 0.0065(17)
C25 0.0348(17) 0.107(3) 0.053(2) 0.000(2) 0.0007(15) 0.006(2)
C28 0.0496(18) 0.0326(16) 0.0479(18) -0.0058(13) 0.0076(14) 0.0097(13)
C29 0.0349(16) 0.0415(18) 0.071(2) 0.0131(16) 0.0156(15) 0.0124(14)
C30 0.0297(13) 0.0275(14) 0.0425(16) -0.0046(12) -0.0015(12) 0.0014(11)
C31 0.0242(12) 0.0214(13) 0.0349(13) 0.0006(11) 0.0064(10) 0.0022(10)
C32 0.0240(12) 0.0230(13) 0.0355(14) -0.0027(10) 0.0020(10) 0.0016(10)
C33 0.0273(12) 0.0260(14) 0.0319(13) -0.0018(11) 0.0007(10) 0.0044(10)
C34 0.0240(12) 0.0277(14) 0.0357(14) 0.0012(11) 0.0041(10) 0.0048(10)
C35 0.0247(12) 0.0268(14) 0.0356(14) 0.0025(11) 0.0028(10) 0.0023(10)
C36 0.0303(13) 0.0370(16) 0.0428(16) -0.0041(13) 0.0040(11) -0.0038(12)
C37 0.053(2) 0.047(2) 0.082(3) 0.0066(18) 0.0229(19) -0.0001(16)

loop_
_atom_type_symbol
_atom_type_description
_atom_type_scat_dispersion_real
_atom_type_scat_dispersion_imag
_atom_type_scat_source
C C 0.0181 0.0091 'International Tables Vol C Tables 4.2.6.8 and 6.1.1.4'
H H 0.0000 0.0000 'International Tables Vol C Tables 4.2.6.8 and 6.1.1.4'
O O 0.0492 0.0322 'International Tables Vol C Tables 4.2.6.8 and 6.1.1.4'

loop_
_geom_angle_atom_site_label_1
_geom_angle_atom_site_label_2
_geom_angle_atom_site_label_3
_geom_angle
H26A C26 H26B 109.5
H26A C26 H26C 109.5
H26B C26 H26C 109.5
C25 C26 H26A 109.5
C25 C26 H26B 109.5
C25 C26 H26C 109.5
H27A C27 H27B 109.5
H27A C27 H27C 109.5
H27B C27 H27C 109.5
C25 C27 H27A 109.5
C25 C27 H27B 109.5
C25 C27 H27C 109.5
H38A C38 H38B 109.5
H38A C38 H38C 109.5
H38B C38 H38C 109.5
O10 C38 H38A 109.5
O10 C38 H38B 109.5
O10 C38 H38C 109.5
H26D C26A H26E 109.5
H26D C26A H26F 109.5
H26E C26A H26F 109.5
C25 C26A H26D 109.5
C25 C26A H26E 109.5
C25 C26A H26F 109.5
H27D C27A H27E 109.5
H27D C27A H27F 109.5
H27E C27A H27F 109.5
C25 C27A H27D 109.5
C25 C27A H27E 109.5
C25 C27A H27F 109.5
H38D C38A H38E 109.5
H38D C38A H38F 109.5
H38E C38A H38F 109.5
O10 C38A H38D 109.5
O10 C38A H38E 109.5
O10 C38A H38F 109.5
C3 O1 H1 109.5
H1A C1 H1B 107.7
C2 C1 H1A 108.9
C2 C1 H1B 108.9
C2 C1 C10 113.5(2)
C10 C1 H1A 108.9
C10 C1 H1B 108.9
C12 O2 H2 109.5
C1 C2 H2A 109.0
C1 C2 H2B 109.0
H2A C2 H2B 107.8
C3 C2 C1 112.8(2)
C3 C2 H2A 109.0
C3 C2 H2B 109.0
O1 C3 C2 108.1(2)
O1 C3 H3 108.3
O1 C3 C4 110.0(2)
C2 C3 H3 108.3
C2 C3 C4 113.7(2)
C4 C3 H3 108.3
C31 O3 C20 122.23(19)
C32 O4 H4 109.5
C3 C4 C5 108.4(2)
C28 C4 C3 110.6(2)
C28 C4 C5 114.4(2)
C28 C4 C29 107.9(2)
C29 C4 C3 106.7(2)
C29 C4 C5 108.6(2)
C33 O5 H5 109.5
C4 C5 H5A 104.9
C6 C5 C4 113.9(2)
C6 C5 H5A 104.9
C6 C5 C10 110.0(2)
C10 C5 C4 117.0(2)
C10 C5 H5A 104.9
C34 O6 H6 109.5
C5 C6 H6A 109.4
C5 C6 H6B 109.4
H6A C6 H6B 108.0
C7 C6 C5 111.0(2)
C7 C6 H6A 109.4
C7 C6 H6B 109.4
C6 C7 H7A 108.8
C6 C7 H7B 108.8
C6 C7 C8 113.8(2)
H7A C7 H7B 107.7
C8 C7 H7A 108.8
C8 C7 H7B 108.8
C31 O7 C35 112.54(19)
C36 O8 H8 109.5
C7 C8 C9 108.3(2)
C7 C8 C14 111.0(2)
C7 C8 C19 108.1(2)
C9 C8 C14 107.46(19)
C19 C8 C9 111.9(2)
C19 C8 C14 110.0(2)
C8 C9 H9 104.7
C8 C9 C10 116.3(2)
C10 C9 H9 104.7
C11 C9 C8 111.2(2)
C11 C9 H9 104.7
C11 C9 C10 113.9(2)
C37 O9 H9A 109.5
C1 C10 C5 106.9(2)
C1 C10 C9 108.0(2)
C1 C10 C30 107.4(2)
C5 C10 C9 106.1(2)
C30 C10 C5 115.1(2)
C30 C10 C9 112.9(2)
C38 O10 H10 109.5
C38A O10 H10A 109.5
C9 C11 H11A 108.8
C9 C11 H11B 108.8
H11A C11 H11B 107.7
C12 C11 C9 113.7(2)
C12 C11 H11A 108.8
C12 C11 H11B 108.8
H11C O11 H11D 96(4)
O2 C12 C11 105.6(2)
O2 C12 H12 109.3
O2 C12 C13 112.6(2)
C11 C12 H12 109.3
C13 C12 C11 110.7(2)
C13 C12 H12 109.3
H15A C15 H15B 108.8
C14 C15 H15A 110.7
C14 C15 H15B 110.7
C14 C15 C16 105.1(2)
C16 C15 H15A 110.7
C16 C15 H15B 110.7
C15 C14 C8 116.2(2)
C15 C14 C13 100.3(2)
C15 C14 C18 106.4(2)
C13 C14 C8 110.3(2)
C18 C14 C8 112.3(2)
C18 C14 C13 110.7(2)
C12 C13 C14 110.5(2)
C12 C13 H13 107.2
C12 C13 C17 120.2(2)
C14 C13 H13 107.2
C17 C13 C14 103.84(19)
C17 C13 H13 107.2
C15 C16 H16A 110.3
C15 C16 H16B 110.3
C15 C16 C17 107.2(2)
H16A C16 H16B 108.5
C17 C16 H16A 110.3
C17 C16 H16B 110.3
C13 C17 C16 102.8(2)
C13 C17 H17 107.4
C16 C17 H17 107.4
C20 C17 C13 118.9(2)
C20 C17 C16 112.4(2)
C20 C17 H17 107.4
C14 C18 H18A 109.5
C14 C18 H18B 109.5
C14 C18 H18C 109.5
H18A C18 H18B 109.5
H18A C18 H18C 109.5
H18B C18 H18C 109.5
C8 C19 H19A 109.5
C8 C19 H19B 109.5
C8 C19 H19C 109.5
H19A C19 H19B 109.5
H19A C19 H19C 109.5
H19B C19 H19C 109.5
O3 C20 C17 101.55(19)
O3 C20 C21 107.6(2)
O3 C20 C22 111.3(2)
C21 C20 C17 109.3(2)
C21 C20 C22 114.3(2)
C22 C20 C17 112.1(2)
C20 C21 H21A 109.5
C20 C21 H21B 109.5
C20 C21 H21C 109.5
H21A C21 H21B 109.5
H21A C21 H21C 109.5
H21B C21 H21C 109.5
C20 C22 H22A 107.6
C20 C22 H22B 107.6
C20 C22 C23 118.9(2)
H22A C22 H22B 107.0
C23 C22 H22A 107.6
C23 C22 H22B 107.6
C22 C23 H23A 109.6
C22 C23 H23B 109.6
H23A C23 H23B 108.1
C24 C23 C22 110.3(3)
C24 C23 H23A 109.6
C24 C23 H23B 109.6
C23 C24 H24 115.5
C25 C24 C23 128.9(4)
C25 C24 H24 115.5
C26 C25 C27 114.8(18)
C26A C25 C27A 112.4(11)
C24 C25 C26 121.2(13)
C24 C25 C27 119.0(11)
C24 C25 C26A 122.7(9)
C24 C25 C27A 123.1(7)
C4 C28 H28A 109.5
C4 C28 H28B 109.5
C4 C28 H28C 109.5
H28A C28 H28B 109.5
H28A C28 H28C 109.5
H28B C28 H28C 109.5
C4 C29 H29A 109.5
C4 C29 H29B 109.5
C4 C29 H29C 109.5
H29A C29 H29B 109.5
H29A C29 H29C 109.5
H29B C29 H29C 109.5
C10 C30 H30A 109.5
C10 C30 H30B 109.5
C10 C30 H30C 109.5
H30A C30 H30B 109.5
H30A C30 H30C 109.5
H30B C30 H30C 109.5
O3 C31 O7 107.0(2)
O3 C31 H31 110.8
O3 C31 C32 106.8(2)
O7 C31 H31 110.8
O7 C31 C32 110.4(2)
C32 C31 H31 110.8
O4 C32 C31 111.1(2)
O4 C32 H32 109.2
O4 C32 C33 108.8(2)
C31 C32 H32 109.2
C31 C32 C33 109.3(2)
C33 C32 H32 109.2
O5 C33 C32 109.7(2)
O5 C33 H33 108.9
O5 C33 C34 109.8(2)
C32 C33 H33 108.9
C34 C33 C32 110.5(2)
C34 C33 H33 108.9
O6 C34 C33 110.2(2)
O6 C34 H34 109.5
O6 C34 C35 106.5(2)
C33 C34 H34 109.5
C35 C34 C33 111.5(2)
C35 C34 H34 109.5
O7 C35 C34 110.4(2)
O7 C35 H35 108.8
O7 C35 C36 105.8(2)
C34 C35 H35 108.8
C34 C35 C36 114.1(2)
C36 C35 H35 108.8
O8 C36 C35 111.9(2)
O8 C36 H36A 109.2
O8 C36 H36B 109.2
C35 C36 H36A 109.2
C35 C36 H36B 109.2
H36A C36 H36B 107.9
O9 C37 H37A 109.5
O9 C37 H37B 109.5
O9 C37 H37C 109.5
H37A C37 H37B 109.5
H37A C37 H37C 109.5
H37B C37 H37C 109.5

loop_
_geom_bond_atom_site_label_1
_geom_bond_atom_site_label_2
_geom_bond_distance
C26 H26A 0.9800
C26 H26B 0.9800
C26 H26C 0.9800
C26 C25 1.517(16)
C27 H27A 0.9800
C27 H27B 0.9800
C27 H27C 0.9800
C27 C25 1.544(16)
C38 H38A 0.9800
C38 H38B 0.9800
C38 H38C 0.9800
C38 O10 1.397(17)
C26A H26D 0.9800
C26A H26E 0.9800
C26A H26F 0.9800
C26A C25 1.500(13)
C27A H27D 0.9800
C27A H27E 0.9800
C27A H27F 0.9800
C27A C25 1.515(11)
C38A H38D 0.9800
C38A H38E 0.9800
C38A H38F 0.9800
C38A O10 1.412(15)
O1 H1 0.81(4)
O1 C3 1.432(3)
C1 H1A 0.9900
C1 H1B 0.9900
C1 C2 1.514(4)
C1 C10 1.529(4)
O2 H2 0.84(4)
O2 C12 1.435(3)
C2 H2A 0.9900
C2 H2B 0.9900
C2 C3 1.511(4)
C3 H3 1.0000
C3 C4 1.548(4)
O3 C20 1.465(3)
O3 C31 1.387(3)
O4 H4 0.83(4)
O4 C32 1.409(3)
C4 C5 1.559(4)
C4 C28 1.525(4)
C4 C29 1.539(4)
O5 H5 0.8400
O5 C33 1.414(3)
C5 H5A 1.0000
C5 C6 1.529(4)
C5 C10 1.558(3)
O6 H6 0.8400
O6 C34 1.424(3)
C6 H6A 0.9900
C6 H6B 0.9900
C6 C7 1.524(4)
C7 H7A 0.9900
C7 H7B 0.9900
C7 C8 1.536(3)
O7 C31 1.419(3)
O7 C35 1.430(3)
O8 H8 0.8400
O8 C36 1.415(4)
C8 C9 1.557(3)
C8 C14 1.565(4)
C8 C19 1.540(4)
C9 H9 1.0000
C9 C10 1.567(3)
C9 C11 1.537(3)
O9 H9A 0.8400
O9 C37 1.404(5)
C10 C30 1.537(4)
O10 H10 0.8400
O10 H10A 0.8400
C11 H11A 0.9900
C11 H11B 0.9900
C11 C12 1.520(4)
O11 H11C 0.90(5)
O11 H11D 0.81(5)
C12 H12 1.0000
C12 C13 1.518(3)
C15 H15A 0.9900
C15 H15B 0.9900
C15 C14 1.534(4)
C15 C16 1.535(4)
C14 C13 1.552(3)
C14 C18 1.540(4)
C13 H13 1.0000
C13 C17 1.547(4)
C16 H16A 0.9900
C16 H16B 0.9900
C16 C17 1.557(3)
C17 H17 1.0000
C17 C20 1.540(3)
C18 H18A 0.9800
C18 H18B 0.9800
C18 H18C 0.9800
C19 H19A 0.9800
C19 H19B 0.9800
C19 H19C 0.9800
C20 C21 1.522(4)
C20 C22 1.526(4)
C21 H21A 0.9800
C21 H21B 0.9800
C21 H21C 0.9800
C22 H22A 0.9900
C22 H22B 0.9900
C22 C23 1.529(4)
C23 H23A 0.9900
C23 H23B 0.9900
C23 C24 1.499(5)
C24 H24 0.9500
C24 C25 1.297(5)
C28 H28A 0.9800
C28 H28B 0.9800
C28 H28C 0.9800
C29 H29A 0.9800
C29 H29B 0.9800
C29 H29C 0.9800
C30 H30A 0.9800
C30 H30B 0.9800
C30 H30C 0.9800
C31 H31 1.0000
C31 C32 1.516(4)
C32 H32 1.0000
C32 C33 1.520(3)
C33 H33 1.0000
C33 C34 1.517(4)
C34 H34 1.0000
C34 C35 1.508(4)
C35 H35 1.0000
C35 C36 1.514(4)
C36 H36A 0.9900
C36 H36B 0.9900
C37 H37A 0.9800
C37 H37B 0.9800
C37 H37C 0.9800

loop_
_geom_hbond_atom_site_label_D
_geom_hbond_atom_site_label_H
_geom_hbond_atom_site_label_A
_geom_hbond_distance_DH
_geom_hbond_distance_HA
_geom_hbond_distance_DA
_geom_hbond_angle_DHA
_geom_hbond_site_symmetry_A
O1 H1 O6 0.81 1.96 2.734(3) 162.6 1_465
O2 H2 O3 0.84 1.87 2.683(3) 161.9 .
O4 H4 O11 0.83 1.98 2.802(3) 173.6 .
O11 H11C O1 0.90(5) 1.98(5) 2.849(3) 163(4) 1_545
O8 H8 O10 0.84 2.02 2.807(3) 155.3 .
O9 H9A O4 0.84 2.00 2.829(3) 168.8 .
C17 H17 O11 1.00 2.62 3.575(4) 159.9 .

loop_
_geom_torsion_atom_site_label_1
_geom_torsion_atom_site_label_2
_geom_torsion_atom_site_label_3
_geom_torsion_atom_site_label_4
_geom_torsion
O1 C3 C4 C5 -170.4(2)
O1 C3 C4 C28 -44.2(3)
O1 C3 C4 C29 72.9(3)
C1 C2 C3 O1 176.1(2)
C1 C2 C3 C4 53.6(3)
O2 C12 C13 C14 173.8(2)
O2 C12 C13 C17 -65.3(3)
C2 C1 C10 C5 54.2(3)
C2 C1 C10 C9 168.1(2)
C2 C1 C10 C30 -69.8(3)
C2 C3 C4 C5 -49.0(3)
C2 C3 C4 C28 77.2(3)
C2 C3 C4 C29 -165.7(3)
C3 C4 C5 C6 -178.5(2)
C3 C4 C5 C10 51.3(3)
O3 C20 C22 C23 -86.6(3)
O3 C31 C32 O4 -65.8(3)
O3 C31 C32 C33 174.2(2)
O4 C32 C33 O5 64.6(3)
O4 C32 C33 C34 -174.2(2)
C4 C5 C6 C7 164.3(2)
C4 C5 C10 C1 -53.6(3)
C4 C5 C10 C9 -168.8(2)
C4 C5 C10 C30 65.6(3)
O5 C33 C34 O6 -69.5(3)
O5 C33 C34 C35 172.4(2)
C5 C6 C7 C8 57.5(3)
O6 C34 C35 O7 -174.0(2)
O6 C34 C35 C36 67.0(3)
C6 C5 C10 C1 174.3(2)
C6 C5 C10 C9 59.2(3)
C6 C5 C10 C30 -66.5(3)
C6 C7 C8 C9 -49.8(3)
C6 C7 C8 C14 -167.5(2)
C6 C7 C8 C19 71.7(3)
C7 C8 C9 C10 51.2(3)
C7 C8 C9 C11 -176.2(2)
C7 C8 C14 C15 -68.5(3)
C7 C8 C14 C13 178.3(2)
C7 C8 C14 C18 54.3(3)
O7 C31 C32 O4 178.2(2)
O7 C31 C32 C33 58.2(3)
O7 C35 C36 O8 -59.8(3)
C8 C9 C10 C1 -170.6(2)
C8 C9 C10 C5 -56.3(3)
C8 C9 C10 C30 70.7(3)
C8 C9 C11 C12 54.6(3)
C8 C14 C13 C12 -61.0(3)
C8 C14 C13 C17 168.90(19)
C9 C8 C14 C15 173.2(2)
C9 C8 C14 C13 60.0(3)
C9 C8 C14 C18 -64.0(3)
C9 C11 C12 O2 -175.6(2)
C9 C11 C12 C13 -53.5(3)
C10 C1 C2 C3 -56.9(3)
C10 C5 C6 C7 -62.1(3)
C10 C9 C11 C12 -171.6(2)
C11 C9 C10 C1 58.1(3)
C11 C9 C10 C5 172.5(2)
C11 C9 C10 C30 -60.5(3)
C11 C12 C13 C14 55.9(3)
C11 C12 C13 C17 176.8(2)
C12 C13 C17 C16 -158.9(2)
C12 C13 C17 C20 76.3(3)
C15 C14 C13 C12 176.0(2)
C15 C14 C13 C17 45.8(2)
C15 C16 C17 C13 10.5(3)
C15 C16 C17 C20 139.4(2)
C14 C8 C9 C10 171.2(2)
C14 C8 C9 C11 -56.3(3)
C14 C15 C16 C17 17.9(3)
C14 C13 C17 C16 -34.8(2)
C14 C13 C17 C20 -159.6(2)
C13 C17 C20 O3 -74.5(3)
C13 C17 C20 C21 172.1(2)
C13 C17 C20 C22 44.4(3)
C16 C15 C14 C8 -157.5(2)
C16 C15 C14 C13 -38.7(3)
C16 C15 C14 C18 76.6(3)
C16 C17 C20 O3 165.6(2)
C16 C17 C20 C21 52.1(3)
C16 C17 C20 C22 -75.6(3)
C17 C20 C22 C23 160.4(2)
C18 C14 C13 C12 64.0(3)
C18 C14 C13 C17 -66.2(3)
C19 C8 C9 C10 -67.9(3)
C19 C8 C9 C11 64.6(3)
C19 C8 C14 C15 51.1(3)
C19 C8 C14 C13 -62.1(3)
C19 C8 C14 C18 173.9(2)
C20 O3 C31 O7 -96.1(2)
C20 O3 C31 C32 145.7(2)
C20 C22 C23 C24 -179.5(2)
C21 C20 C22 C23 35.4(3)
C22 C23 C24 C25 -152.5(4)
C23 C24 C25 C26 -171(2)
C23 C24 C25 C27 -17(2)
C23 C24 C25 C26A 174.1(19)
C23 C24 C25 C27A 10.7(14)
C28 C4 C5 C6 57.6(3)
C28 C4 C5 C10 -72.7(3)
C29 C4 C5 C6 -63.0(3)
C29 C4 C5 C10 166.8(2)
C31 O3 C20 C17 -172.6(2)
C31 O3 C20 C21 -57.9(3)
C31 O3 C20 C22 68.0(3)
C31 O7 C35 C34 60.1(3)
C31 O7 C35 C36 -176.0(2)
C31 C32 C33 O5 -173.9(2)
C31 C32 C33 C34 -52.8(3)
C32 C33 C34 O6 169.4(2)
C32 C33 C34 C35 51.3(3)
C33 C34 C35 O7 -53.7(3)
C33 C34 C35 C36 -172.6(2)
C34 C35 C36 O8 61.7(3)
C35 O7 C31 O3 -178.72(19)
C35 O7 C31 C32 -62.9(3)
